data_7713333
loop_
_publ_author_name
'Zhang, Si-Yue'
'Zhang, Zhi-Cheng'
'Zhang, Tie'
'Ni, Hao-Fei'
'Zhang, Zhixu'
'Fu, Da-Wei'
'Lu, Hai-Feng'

_publ_section_title
;
 Methyl Regulation Triggers High-Temperature Ferroelastic Phase Transition
;
_journal_name_full 'Dalton Transactions'
_journal_paper_doi 10.1039/D3DT01574B
_journal_year 2023
_chemical_formula_moiety 'Cd I4, 2(C4 H12 N)'
_chemical_formula_sum 'C8 H24 Cd I4 N2'
_chemical_formula_weight 768.29
_space_group_crystal_system monoclinic
_space_group_IT_number 14
_space_group_name_Hall '-P 2ybc'
_space_group_name_H-M_alt 'P 1 21/c 1'
_atom_sites_solution_hydrogens mixed
_atom_sites_solution_primary dual
_audit_creation_date 2022-10-27
_audit_creation_method
;
Olex2 1.3
(compiled 2020.11.12 svn.r5f609507 for OlexSys, GUI svn.r6272)
;
_audit_update_record
;
2023-04-05 deposited with the CCDC.	2023-06-30 downloaded from the CCDC.
;
_cell_angle_alpha 90
_cell_angle_beta 90.115(3)
_cell_angle_gamma 90
_cell_formula_units_Z 8
_cell_length_a 13.3120(5)
_cell_length_b 9.6733(3)
_cell_length_c 33.4780(12)
_cell_measurement_reflns_used 11865
_cell_measurement_temperature 229.97(10)
_cell_measurement_theta_max 30.3930
_cell_measurement_theta_min 2.1690
_cell_volume 4311.0(3)
_computing_cell_refinement 'CrysAlisPro 1.171.42.63a (Rigaku OD, 2022)'
_computing_data_collection 'CrysAlisPro 1.171.42.63a (Rigaku OD, 2022)'
_computing_data_reduction 'CrysAlisPro 1.171.42.63a (Rigaku OD, 2022)'
_computing_molecular_graphics 'Olex2 1.3 (Dolomanov et al., 2009)'
_computing_publication_material 'Olex2 1.3 (Dolomanov et al., 2009)'
_computing_structure_refinement 'SHELXL 2018/3 (Sheldrick, 2015)'
_computing_structure_solution 'SHELXT 2014/5 (Sheldrick, 2014)'
_diffrn_ambient_environment N~2~
_diffrn_ambient_temperature 229.97(10)
_diffrn_detector 'Hybrid Pixel Array Detector'
_diffrn_detector_area_resol_mean 10.0000
_diffrn_detector_type HyPix
_diffrn_measured_fraction_theta_full 0.981
_diffrn_measured_fraction_theta_max 0.981
_diffrn_measurement_details
;
List of Runs (angles in degrees, time in seconds):

  # Type    Start    End  Width  t~exp~   \w     \q     \k     \f   Frames
#--------------------------------------------------------------------------
  1  \w    -28.00  19.00   0.50    2.80    --    5.54 -38.00   0.00   94
  2  \w    -11.00  36.00   0.50    2.80    --    5.54 -99.00 -30.00   94
  3  \w    -23.00  10.00   0.50    2.80    --    5.54 -33.00-163.00   66
  4  \w    -65.00 -31.00   0.50    2.80    --    5.54 -38.00   0.00   68
  5  \w    -10.00  37.00   0.50    2.80    --    5.54  89.00 154.00   94
;
_diffrn_measurement_device 'four-circle diffractometer'
_diffrn_measurement_device_type 'XtaLAB Synergy R, DW system, HyPix'
_diffrn_measurement_method '\w scans'
_diffrn_orient_matrix_type 'CrysAlisPro convention (1999,Acta A55,543-557)'
_diffrn_orient_matrix_UB_11 -0.0025328000
_diffrn_orient_matrix_UB_12 -0.0070457000
_diffrn_orient_matrix_UB_13 -0.0210754000
_diffrn_orient_matrix_UB_21 0.0227207000
_diffrn_orient_matrix_UB_22 0.0658276000
_diffrn_orient_matrix_UB_23 -0.0022495000
_diffrn_orient_matrix_UB_31 0.0481151000
_diffrn_orient_matrix_UB_32 -0.0315061000
_diffrn_orient_matrix_UB_33 -0.0000033000
_diffrn_radiation_monochromator mirror
_diffrn_radiation_probe x-ray
_diffrn_radiation_type 'Mo K\a'
_diffrn_radiation_wavelength 0.71073
_diffrn_reflns_av_R_equivalents 0.0726
_diffrn_reflns_av_unetI/netI 0.0632
_diffrn_reflns_Laue_measured_fraction_full 0.981
_diffrn_reflns_Laue_measured_fraction_max 0.981
_diffrn_reflns_limit_h_max 14
_diffrn_reflns_limit_h_min -15
_diffrn_reflns_limit_k_max 9
_diffrn_reflns_limit_k_min -11
_diffrn_reflns_limit_l_max 36
_diffrn_reflns_limit_l_min -39
_diffrn_reflns_number 25249
_diffrn_reflns_point_group_measured_fraction_full 0.981
_diffrn_reflns_point_group_measured_fraction_max 0.981
_diffrn_reflns_theta_full 24.996
_diffrn_reflns_theta_max 24.996
_diffrn_reflns_theta_min 1.953
_diffrn_source 'Rotating-anode X-ray tube'
_diffrn_source_type 'Rigaku (Mo) X-ray Source'
_exptl_absorpt_coefficient_mu 6.726
_exptl_absorpt_correction_T_max 1.00000
_exptl_absorpt_correction_T_min 0.78235
_exptl_absorpt_correction_type multi-scan
_exptl_absorpt_process_details
;
CrysAlisPro 1.171.42.63a (Rigaku Oxford Diffraction, 2022)
Empirical absorption correction using spherical harmonics,
implemented in SCALE3 ABSPACK scaling algorithm.
;
_exptl_crystal_density_diffrn 2.367
_exptl_crystal_description block
_exptl_crystal_F_000 2768
_refine_diff_density_max 4.231
_refine_diff_density_min -2.459
_refine_diff_density_rms 0.429
_refine_ls_extinction_method none
_refine_ls_goodness_of_fit_ref 1.108
_refine_ls_hydrogen_treatment constr
_refine_ls_matrix_type full
_refine_ls_number_parameters 285
_refine_ls_number_reflns 7455
_refine_ls_number_restraints 125
_refine_ls_restrained_S_all 1.099
_refine_ls_R_factor_all 0.1568
_refine_ls_R_factor_gt 0.1477
_refine_ls_shift/su_max 0.000
_refine_ls_shift/su_mean 0.000
_refine_ls_structure_factor_coef Fsqd
_refine_ls_weighting_details 'w=1/[\s^2^(Fo^2^)+(0.0001P)^2^+872.7260P] where P=(Fo^2^+2Fc^2^)/3'
_refine_ls_weighting_scheme calc
_refine_ls_wR_factor_gt 0.3453
_refine_ls_wR_factor_ref 0.3478
_reflns_Friedel_coverage 0.000
_reflns_number_gt 6461
_reflns_number_total 7455
_reflns_threshold_expression 'I > 2\s(I)'
_cod_data_source_file d3dt01574b2.cif
_cod_data_source_block zsy_221017_1_230k_auto
_cod_database_code 7713333
_shelx_shelxl_version_number 2018/3
_chemical_oxdiff_formula 'C1 H1 I1 Cd1 N1'
_shelx_space_group_comment
;
The symmetry employed for this shelxl refinement is uniquely defined
by the following loop, which should always be used as a source of
symmetry information in preference to the above space-group names.
They are only intended as comments.
;
_reflns_odcompleteness_completeness 96.42
_reflns_odcompleteness_iscentric 1
_reflns_odcompleteness_theta 26.32
_olex2_refinement_description
;
1. Fixed Uiso
 At 1.5 times of:
  All C(H,H,H) groups
2. Restrained distances
 N4-C13 = N4-C16 = N1-C2 = N2-C7 = N2-C5 = N2-C8 = N3-C10
 1.49 with sigma of 0.01
 N1-C3 = N1-C1 = N1-C2 = N1-C4 = N2-C6 = N2-C7 = N2-C8 = N2-C5 = N3-C9 = N3-
 C12 = N3-C10 = N3-C11 = N4-C13 = N4-C16 = N4-C15 = N4-C14
 1.49 with sigma of 0.01
 C2-C1 = C3-C4
 2.5 with sigma of 0.01
 C9-C12
 2.5 with sigma of 0.01
 C1-C4
 2.5 with sigma of 0.01
 C1-C3
 2.5 with sigma of 0.01
 H11C-H10C
 2 with sigma of 0.02
3. Rigid bond restraints
 All non-hydrogen atoms
 with sigma for 1-2 distances of 0.01 and sigma for 1-3 distances of 0.01
4. Uiso/Uaniso restraints and constraints
Uanis(C4) \\sim Ueq, Uanis(C3) \\sim Ueq, Uanis(C8) \\sim Ueq, Uanis(C12) \\sim
Ueq, Uanis(C9) \\sim Ueq: with sigma of 0.001 and sigma for terminal atoms of
0.002
Uanis(C1) \\sim Ueq: with sigma of 0.001 and sigma for terminal atoms of 0.002
5.a Riding coordinates:
 C13(H13A,H13B,H13C), C4(H4A,H4B,H4C)
5.b Idealised Me refined as rotating group:
 C8(H8A,H8B,H8C), C2(H2A,H2B,H2C), C7(H7A,H7B,H7C), C16(H16A,H16B,H16C),
 C5(H5A,H5B,H5C), C10(H10A,H10B,H10C), C14(H14A,H14B,H14C), C6(H6A,H6B,H6C),
 C15(H15A,H15B,H15C), C11(H11A,H11B,H11C), C3(H3A,H3B,H3C), C12(H12A,H12B,H12C),
  C9(H9A,H9B,H9C), C1(H1A,H1B,H1C)
;
_olex2_submission_special_instructions 'No special instructions were received'
_oxdiff_exptl_absorpt_empirical_details
;
Empirical correction (ABSPACK) includes:
- Absorption correction using spherical harmonics
- Frame scaling
;
_oxdiff_exptl_absorpt_empirical_full_max 1.354
_oxdiff_exptl_absorpt_empirical_full_min 0.788

loop_
_space_group_symop_operation_xyz
'x, y, z'
'-x, y+1/2, -z+1/2'
'-x, -y, -z'
'x, -y-1/2, z-1/2'

loop_
_atom_site_label
_atom_site_type_symbol
_atom_site_fract_x
_atom_site_fract_y
_atom_site_fract_z
_atom_site_U_iso_or_equiv
_atom_site_adp_type
_atom_site_occupancy
_atom_site_site_symmetry_order
_atom_site_calc_flag
_atom_site_refinement_flags_posn
_atom_site_refinement_flags_adp
_atom_site_refinement_flags_occupancy
_atom_site_disorder_assembly
_atom_site_disorder_group
I6 I 0.45585(18) 0.7948(3) 0.69604(9) 0.0592(7) Uani 1 1 d . U . . .
I3 I 0.95453(18) 0.7472(3) 0.55199(8) 0.0570(7) Uani 1 1 d . U . . .
Cd2 Cd 0.24752(19) 0.7875(3) 0.70180(8) 0.0469(6) Uani 1 1 d . U . . .
Cd1 Cd 0.74581(19) 0.7635(3) 0.54819(8) 0.0480(7) Uani 1 1 d . U . . .
I1 I 0.6867(2) 1.0101(3) 0.58408(11) 0.0779(9) Uani 1 1 d . U . . .
I8 I 0.1809(2) 0.8264(4) 0.77936(8) 0.0738(9) Uani 1 1 d . U . . .
I7 I 0.1785(3) 0.5334(3) 0.67393(10) 0.0768(9) Uani 1 1 d . U . . .
I5 I 0.1733(2) 1.0013(4) 0.65571(11) 0.0830(10) Uani 1 1 d . U . . .
I4 I 0.6642(3) 0.5408(4) 0.58886(12) 0.0885(11) Uani 1 1 d . U . . .
I2 I 0.6756(3) 0.7577(5) 0.47056(9) 0.0898(12) Uani 1 1 d . U . . .
N3 N -0.143(2) 0.805(3) 0.6984(9) 0.080(8) Uani 1 1 d D U . . .
N1 N 0.358(2) 0.747(4) 0.5507(9) 0.160(17) Uani 1 1 d D U . . .
N4 N 0.4700(18) 0.275(2) 0.6728(7) 0.045(6) Uani 1 1 d D U . . .
N2 N -0.0283(18) 1.270(3) 0.5788(7) 0.054(6) Uani 1 1 d D U . . .
C8 C -0.005(3) 1.123(3) 0.5693(14) 0.073(9) Uani 1 1 d D U . . .
H8A H 0.036665 1.084406 0.590447 0.110 Uiso 1 1 calc R U . . .
H8B H 0.031421 1.118427 0.544207 0.110 Uiso 1 1 calc R U . . .
H8C H -0.066587 1.070869 0.567175 0.110 Uiso 1 1 calc R U . . .
C2 C 0.254(3) 0.798(7) 0.5424(18) 0.143(19) Uani 1 1 d D U . . .
H2A H 0.214025 0.722414 0.531692 0.215 Uiso 1 1 calc R U . . .
H2B H 0.256636 0.872367 0.523107 0.215 Uiso 1 1 calc R U . . .
H2C H 0.223952 0.830754 0.566958 0.215 Uiso 1 1 calc R U . . .
C13 C 0.493(5) 0.418(3) 0.6862(15) 0.099(17) Uani 1 1 d D U . . .
H13A H 0.563177 0.438886 0.680362 0.149 Uiso 1 1 d R U . . .
H13B H 0.482197 0.425216 0.714742 0.149 Uiso 1 1 d R U . . .
H13C H 0.450357 0.482996 0.672292 0.149 Uiso 1 1 d R U . . .
C7 C -0.062(4) 1.279(6) 0.6211(9) 0.088(14) Uani 1 1 d D U . . .
H7A H -0.122664 1.224775 0.624475 0.132 Uiso 1 1 calc R U . . .
H7B H -0.075059 1.374364 0.628000 0.132 Uiso 1 1 calc R U . . .
H7C H -0.009625 1.242401 0.638436 0.132 Uiso 1 1 calc R U . . .
C16 C 0.434(5) 0.270(7) 0.6306(9) 0.105(17) Uani 1 1 d D U . . .
H16A H 0.372165 0.321800 0.628186 0.158 Uiso 1 1 calc R U . . .
H16B H 0.422310 0.174451 0.622896 0.158 Uiso 1 1 calc R U . . .
H16C H 0.484661 0.309824 0.613251 0.158 Uiso 1 1 calc R U . . .
C5 C 0.069(3) 1.346(6) 0.5784(16) 0.093(15) Uani 1 1 d D U . . .
H5A H 0.123976 1.280283 0.581210 0.140 Uiso 1 1 calc R U . . .
H5B H 0.071083 1.410947 0.600427 0.140 Uiso 1 1 calc R U . . .
H5C H 0.076161 1.395306 0.553376 0.140 Uiso 1 1 calc R U . . .
C10 C -0.249(3) 0.756(7) 0.700(2) 0.13(2) Uani 1 1 d D U . . .
H10A H -0.251330 0.657293 0.694775 0.202 Uiso 1 1 calc R U . . .
H10B H -0.288158 0.804097 0.679748 0.202 Uiso 1 1 calc R U . . .
H10C H -0.276859 0.774838 0.726093 0.202 Uiso 1 1 calc DR U . . .
C14 C 0.395(3) 0.208(5) 0.6994(12) 0.082(13) Uani 1 1 d D U . . .
H14A H 0.422149 0.200486 0.726201 0.123 Uiso 1 1 calc R U . . .
H14B H 0.379016 0.116310 0.689384 0.123 Uiso 1 1 calc R U . . .
H14C H 0.334093 0.263385 0.700008 0.123 Uiso 1 1 calc R U . . .
C6 C -0.105(3) 1.331(5) 0.5516(13) 0.081(12) Uani 1 1 d D U . . .
H6A H -0.087805 1.310234 0.524158 0.122 Uiso 1 1 calc R U . . .
H6B H -0.106720 1.430727 0.555287 0.122 Uiso 1 1 calc R U . . .
H6C H -0.170374 1.292658 0.557781 0.122 Uiso 1 1 calc R U . . .
C15 C 0.565(3) 0.193(6) 0.6747(18) 0.101(17) Uani 1 1 d D U . . .
H15A H 0.585552 0.168118 0.647921 0.152 Uiso 1 1 calc R U . . .
H15B H 0.553758 0.109844 0.690267 0.152 Uiso 1 1 calc R U . . .
H15C H 0.616957 0.248190 0.687283 0.152 Uiso 1 1 calc R U . . .
C11 C -0.105(6) 0.749(8) 0.7371(14) 0.14(2) Uani 1 1 d D U . . .
H11A H -0.095115 0.824787 0.755769 0.216 Uiso 1 1 calc R U . . .
H11B H -0.041503 0.702134 0.732828 0.216 Uiso 1 1 calc R U . . .
H11C H -0.153401 0.684547 0.748008 0.216 Uiso 1 1 calc DR U . . .
C3 C 0.337(5) 0.643(6) 0.5827(14) 0.149(13) Uani 1 1 d D U . . .
H3A H 0.347922 0.685182 0.608667 0.224 Uiso 1 1 calc R U . . .
H3B H 0.382229 0.565164 0.579540 0.224 Uiso 1 1 calc R U . . .
H3C H 0.268230 0.611939 0.580555 0.224 Uiso 1 1 calc R U . . .
C4 C 0.387(5) 0.684(6) 0.5117(12) 0.149(13) Uani 1 1 d D U . . .
H4A H 0.339863 0.610961 0.505211 0.224 Uiso 1 1 d R U . . .
H4B H 0.453973 0.646111 0.514061 0.224 Uiso 1 1 d R U . . .
H4C H 0.385743 0.753511 0.490791 0.224 Uiso 1 1 d R U . . .
C12 C -0.103(4) 0.724(4) 0.6641(14) 0.104(10) Uani 1 1 d D U . . .
H12A H -0.120601 0.627261 0.667224 0.157 Uiso 1 1 calc R U . . .
H12B H -0.030372 0.733058 0.663177 0.157 Uiso 1 1 calc R U . . .
H12C H -0.131674 0.758912 0.639425 0.157 Uiso 1 1 calc R U . . .
C9 C -0.134(4) 0.957(3) 0.6936(16) 0.105(11) Uani 1 1 d D U . . .
H9A H -0.175599 0.986706 0.671304 0.158 Uiso 1 1 calc R U . . .
H9B H -0.064801 0.981438 0.688579 0.158 Uiso 1 1 calc R U . . .
H9C H -0.156938 1.002364 0.717829 0.158 Uiso 1 1 calc R U . . .
C1 C 0.428(4) 0.860(5) 0.5641(16) 0.149(13) Uani 1 1 d D U . . .
H1A H 0.416212 0.942085 0.548321 0.223 Uiso 1 1 calc R U . . .
H1B H 0.496810 0.829285 0.560603 0.223 Uiso 1 1 calc R U . . .
H1C H 0.416112 0.879871 0.592088 0.223 Uiso 1 1 calc R U . . .

loop_
_atom_site_aniso_label
_atom_site_aniso_U_11
_atom_site_aniso_U_22
_atom_site_aniso_U_33
_atom_site_aniso_U_23
_atom_site_aniso_U_13
_atom_site_aniso_U_12
I6 0.0410(12) 0.0636(17) 0.0731(17) -0.0012(13) -0.0020(11) 0.0024(11)
I3 0.0447(13) 0.0601(16) 0.0663(16) -0.0035(13) 0.0062(11) -0.0056(12)
Cd2 0.0424(13) 0.0501(15) 0.0482(14) -0.0012(12) 0.0016(11) -0.0016(12)
Cd1 0.0455(14) 0.0511(15) 0.0474(14) -0.0058(12) 0.0052(11) -0.0018(12)
I1 0.0645(18) 0.0645(18) 0.105(2) -0.0237(17) 0.0150(17) 0.0041(14)
I8 0.0776(19) 0.093(2) 0.0505(15) -0.0039(15) 0.0133(13) 0.0151(17)
I7 0.079(2) 0.0631(18) 0.089(2) -0.0162(16) -0.0019(16) -0.0158(16)
I5 0.0681(19) 0.086(2) 0.095(2) 0.0366(19) -0.0195(17) 0.0027(17)
I4 0.070(2) 0.071(2) 0.125(3) 0.023(2) 0.0322(19) -0.0065(16)
I2 0.079(2) 0.137(3) 0.0533(16) -0.0143(19) -0.0093(14) 0.007(2)
N3 0.048(15) 0.090(14) 0.102(19) 0.019(17) -0.003(18) 0.042(15)
N1 0.062(17) 0.38(5) 0.037(15) 0.031(10) -0.012(14) -0.11(2)
N4 0.051(14) 0.032(14) 0.053(14) -0.019(12) -0.005(12) -0.011(11)
N2 0.042(15) 0.073(14) 0.048(14) -0.020(15) -0.001(11) -0.016(12)
C8 0.073(9) 0.073(9) 0.073(9) 0.000(2) 0.000(2) 0.001(2)
C2 0.17(2) 0.18(6) 0.08(4) -0.04(3) -0.03(3) 0.01(3)
C13 0.16(5) 0.033(17) 0.10(3) 0.00(2) -0.03(4) -0.04(2)
C7 0.10(3) 0.11(4) 0.056(16) -0.01(2) 0.023(18) -0.02(3)
C16 0.13(5) 0.12(5) 0.060(18) -0.02(2) -0.03(2) 0.00(4)
C5 0.07(2) 0.11(3) 0.10(4) 0.02(3) 0.00(2) -0.05(3)
C10 0.07(2) 0.12(4) 0.21(7) -0.02(5) 0.00(2) 0.00(3)
C14 0.06(2) 0.09(3) 0.09(3) -0.01(3) 0.00(2) -0.04(2)
C6 0.07(2) 0.09(3) 0.08(2) 0.02(3) 0.004(19) 0.01(2)
C15 0.07(2) 0.12(4) 0.11(4) 0.01(4) 0.01(2) 0.03(3)
C11 0.18(6) 0.15(5) 0.095(15) 0.03(3) -0.05(4) -0.02(6)
C3 0.149(13) 0.149(13) 0.149(13) 0.000(2) 0.000(2) 0.000(2)
C4 0.149(13) 0.150(13) 0.149(13) 0.000(2) 0.001(2) 0.000(2)
C12 0.105(11) 0.105(11) 0.104(11) 0.000(2) 0.001(2) 0.000(2)
C9 0.106(11) 0.105(11) 0.106(11) 0.000(2) 0.000(2) 0.000(2)
C1 0.148(13) 0.149(13) 0.149(13) 0.000(2) 0.000(2) 0.000(2)

loop_
_atom_type_symbol
_atom_type_description
_atom_type_scat_dispersion_real
_atom_type_scat_dispersion_imag
_atom_type_scat_source
C C 0.0033 0.0016 'International Tables Vol C Tables 4.2.6.8 and 6.1.1.4'
H H 0.0000 0.0000 'International Tables Vol C Tables 4.2.6.8 and 6.1.1.4'
Cd Cd -0.8075 1.2024 'International Tables Vol C Tables 4.2.6.8 and 6.1.1.4'
I I -0.4742 1.8119 'International Tables Vol C Tables 4.2.6.8 and 6.1.1.4'
N N 0.0061 0.0033 'International Tables Vol C Tables 4.2.6.8 and 6.1.1.4'

loop_
_geom_angle_atom_site_label_1
_geom_angle_atom_site_label_2
_geom_angle_atom_site_label_3
_geom_angle
_geom_angle_site_symmetry_1
_geom_angle_site_symmetry_3
_geom_angle_publ_flag
I6 Cd2 I7 109.14(13) . . ?
I8 Cd2 I6 112.48(13) . . ?
I8 Cd2 I7 109.15(14) . . ?
I5 Cd2 I6 107.30(13) . . ?
I5 Cd2 I8 107.88(14) . . ?
I5 Cd2 I7 110.89(14) . . ?
I1 Cd1 I3 108.16(13) . . ?
I4 Cd1 I3 109.01(13) . . ?
I4 Cd1 I1 110.00(14) . . ?
I2 Cd1 I3 112.18(13) . . ?
I2 Cd1 I1 109.16(15) . . ?
I2 Cd1 I4 108.32(16) . . ?
C11 N3 C10 100(5) . . ?
C11 N3 C12 111(4) . . ?
C12 N3 C10 102(4) . . ?
C9 N3 C10 113(4) . . ?
C9 N3 C11 115(5) . . ?
C9 N3 C12 114.1(11) . . ?
C2 N1 C3 100(4) . . ?
C2 N1 C4 102(4) . . ?
C2 N1 C1 113.4(10) . . ?
C3 N1 C1 112.9(10) . . ?
C4 N1 C3 113.4(11) . . ?
C4 N1 C1 113.3(10) . . ?
C16 N4 C13 112(4) . . ?
C16 N4 C14 110(3) . . ?
C14 N4 C13 111(3) . . ?
C15 N4 C13 108(4) . . ?
C15 N4 C16 107(4) . . ?
C15 N4 C14 108(3) . . ?
C7 N2 C8 109(3) . . ?
C5 N2 C8 106(3) . . ?
C5 N2 C7 104(3) . . ?
C6 N2 C8 113(3) . . ?
C6 N2 C7 111(3) . . ?
C6 N2 C5 113(3) . . ?
N2 C8 H8A 109.5 . . ?
N2 C8 H8B 109.5 . . ?
N2 C8 H8C 109.5 . . ?
H8A C8 H8B 109.5 . . ?
H8A C8 H8C 109.5 . . ?
H8B C8 H8C 109.5 . . ?
N1 C2 H2A 109.5 . . ?
N1 C2 H2B 109.5 . . ?
N1 C2 H2C 109.5 . . ?
H2A C2 H2B 109.5 . . ?
H2A C2 H2C 109.5 . . ?
H2B C2 H2C 109.5 . . ?
N4 C13 H13A 109.5 . . ?
N4 C13 H13B 109.4 . . ?
N4 C13 H13C 109.6 . . ?
H13A C13 H13B 109.5 . . ?
H13A C13 H13C 109.5 . . ?
H13B C13 H13C 109.5 . . ?
N2 C7 H7A 109.5 . . ?
N2 C7 H7B 109.5 . . ?
N2 C7 H7C 109.5 . . ?
H7A C7 H7B 109.5 . . ?
H7A C7 H7C 109.5 . . ?
H7B C7 H7C 109.5 . . ?
N4 C16 H16A 109.5 . . ?
N4 C16 H16B 109.5 . . ?
N4 C16 H16C 109.5 . . ?
H16A C16 H16B 109.5 . . ?
H16A C16 H16C 109.5 . . ?
H16B C16 H16C 109.5 . . ?
N2 C5 H5A 109.5 . . ?
N2 C5 H5B 109.5 . . ?
N2 C5 H5C 109.5 . . ?
H5A C5 H5B 109.5 . . ?
H5A C5 H5C 109.5 . . ?
H5B C5 H5C 109.5 . . ?
N3 C10 H10A 109.5 . . ?
N3 C10 H10B 109.5 . . ?
N3 C10 H10C 109.5 . . ?
H10A C10 H10B 109.5 . . ?
H10A C10 H10C 109.5 . . ?
H10B C10 H10C 109.5 . . ?
N4 C14 H14A 109.5 . . ?
N4 C14 H14B 109.5 . . ?
N4 C14 H14C 109.5 . . ?
H14A C14 H14B 109.5 . . ?
H14A C14 H14C 109.5 . . ?
H14B C14 H14C 109.5 . . ?
N2 C6 H6A 109.5 . . ?
N2 C6 H6B 109.5 . . ?
N2 C6 H6C 109.5 . . ?
H6A C6 H6B 109.5 . . ?
H6A C6 H6C 109.5 . . ?
H6B C6 H6C 109.5 . . ?
N4 C15 H15A 109.5 . . ?
N4 C15 H15B 109.5 . . ?
N4 C15 H15C 109.5 . . ?
H15A C15 H15B 109.5 . . ?
H15A C15 H15C 109.5 . . ?
H15B C15 H15C 109.5 . . ?
N3 C11 H11A 109.5 . . ?
N3 C11 H11B 109.5 . . ?
N3 C11 H11C 109.5 . . ?
H11A C11 H11B 109.5 . . ?
H11A C11 H11C 109.5 . . ?
H11B C11 H11C 109.5 . . ?
N1 C3 H3A 109.5 . . ?
N1 C3 H3B 109.5 . . ?
N1 C3 H3C 109.5 . . ?
H3A C3 H3B 109.5 . . ?
H3A C3 H3C 109.5 . . ?
H3B C3 H3C 109.5 . . ?
N1 C4 H4A 109.2 . . ?
N1 C4 H4B 109.0 . . ?
N1 C4 H4C 110.2 . . ?
H4A C4 H4B 109.5 . . ?
H4A C4 H4C 109.5 . . ?
H4B C4 H4C 109.5 . . ?
N3 C12 H12A 109.5 . . ?
N3 C12 H12B 109.5 . . ?
N3 C12 H12C 109.5 . . ?
H12A C12 H12B 109.5 . . ?
H12A C12 H12C 109.5 . . ?
H12B C12 H12C 109.5 . . ?
N3 C9 H9A 109.5 . . ?
N3 C9 H9B 109.5 . . ?
N3 C9 H9C 109.5 . . ?
H9A C9 H9B 109.5 . . ?
H9A C9 H9C 109.5 . . ?
H9B C9 H9C 109.5 . . ?
N1 C1 H1A 109.5 . . ?
N1 C1 H1B 109.5 . . ?
N1 C1 H1C 109.5 . . ?
H1A C1 H1B 109.5 . . ?
H1A C1 H1C 109.5 . . ?
H1B C1 H1C 109.5 . . ?

loop_
_geom_bond_atom_site_label_1
_geom_bond_atom_site_label_2
_geom_bond_distance
_geom_bond_site_symmetry_2
_geom_bond_publ_flag
I6 Cd2 2.781(4) . ?
I3 Cd1 2.785(4) . ?
Cd2 I8 2.771(4) . ?
Cd2 I7 2.785(4) . ?
Cd2 I5 2.762(4) . ?
Cd1 I1 2.785(4) . ?
Cd1 I4 2.771(4) . ?
Cd1 I2 2.760(4) . ?
N3 C10 1.491(7) . ?
N3 C11 1.489(10) . ?
N3 C12 1.489(10) . ?
N3 C9 1.489(10) . ?
N1 C2 1.490(7) . ?
N1 C3 1.495(10) . ?
N1 C4 1.493(10) . ?
N1 C1 1.498(10) . ?
N4 C13 1.491(7) . ?
N4 C16 1.490(7) . ?
N4 C14 1.490(10) . ?
N4 C15 1.490(10) . ?
N2 C8 1.492(7) . ?
N2 C7 1.489(7) . ?
N2 C5 1.489(7) . ?
N2 C6 1.487(10) . ?
C8 H8A 0.9700 . ?
C8 H8B 0.9700 . ?
C8 H8C 0.9700 . ?
C2 H2A 0.9700 . ?
C2 H2B 0.9700 . ?
C2 H2C 0.9700 . ?
C13 H13A 0.9700 . ?
C13 H13B 0.9700 . ?
C13 H13C 0.9700 . ?
C7 H7A 0.9700 . ?
C7 H7B 0.9700 . ?
C7 H7C 0.9700 . ?
C16 H16A 0.9700 . ?
C16 H16B 0.9700 . ?
C16 H16C 0.9700 . ?
C5 H5A 0.9700 . ?
C5 H5B 0.9700 . ?
C5 H5C 0.9700 . ?
C10 H10A 0.9700 . ?
C10 H10B 0.9700 . ?
C10 H10C 0.9700 . ?
C14 H14A 0.9700 . ?
C14 H14B 0.9700 . ?
C14 H14C 0.9700 . ?
C6 H6A 0.9700 . ?
C6 H6B 0.9700 . ?
C6 H6C 0.9700 . ?
C15 H15A 0.9700 . ?
C15 H15B 0.9700 . ?
C15 H15C 0.9700 . ?
C11 H11A 0.9700 . ?
C11 H11B 0.9700 . ?
C11 H11C 0.9700 . ?
C3 H3A 0.9700 . ?
C3 H3B 0.9700 . ?
C3 H3C 0.9700 . ?
C4 H4A 0.9701 . ?
C4 H4B 0.9700 . ?
C4 H4C 0.9699 . ?
C12 H12A 0.9700 . ?
C12 H12B 0.9700 . ?
C12 H12C 0.9700 . ?
C9 H9A 0.9700 . ?
C9 H9B 0.9700 . ?
C9 H9C 0.9700 . ?
C1 H1A 0.9700 . ?
C1 H1B 0.9700 . ?
C1 H1C 0.9700 . ?
